data_7243852
loop_
_publ_author_name
'Dowarah, Jayanta'
'Patel, Devanshi'
'Marak, Brilliant N.'
'Yadav, Umesh Chand Singh'
'Shah, Pramod Kumar'
'Shukla, Pradeep Kumar'
'Singh, Ved Prakash'

_publ_section_title
;
 Green synthesis, structural analysis and anticancer activity of
 dihydropyrimidinone derivatives
;
_journal_issue 57
_journal_name_full 'RSC Advances'
_journal_page_first 35737
_journal_page_last 35753
_journal_paper_doi 10.1039/D1RA03969E
_journal_volume 11
_journal_year 2021
_chemical_formula_moiety 'C15 H18 N2 O2 S'
_chemical_formula_sum 'C15 H18 N2 O2 S'
_chemical_formula_weight 290.39
_space_group_crystal_system triclinic
_space_group_IT_number 2
_space_group_name_Hall '-P 1'
_space_group_name_H-M_alt 'P -1'
_symmetry_Int_Tables_number 2
_audit_creation_date 2019-05-25
_audit_creation_method
;
Olex2 1.2
(compiled 2018.05.29 svn.r3508 for OlexSys, GUI svn.r5506)
;
_audit_update_record
;
2019-06-29 deposited with the CCDC.	2021-10-14 downloaded from the CCDC.
;
_cell_angle_alpha 74.216(4)
_cell_angle_beta 88.729(4)
_cell_angle_gamma 69.819(4)
_cell_formula_units_Z 2
_cell_length_a 7.3603(10)
_cell_length_b 9.4648(12)
_cell_length_c 12.2076(16)
_cell_measurement_reflns_used 8510
_cell_measurement_temperature 296(2)
_cell_measurement_theta_max 27.05
_cell_measurement_theta_min 2.39
_cell_volume 765.70(18)
_computing_molecular_graphics 'Olex2 (Dolomanov et al., 2009)'
_computing_publication_material 'Olex2 (Dolomanov et al., 2009)'
_computing_structure_refinement 'olex2.refine (Bourhis et al., 2015)'
_diffrn_ambient_temperature 296.15
_diffrn_measured_fraction_theta_full 0.9959
_diffrn_measured_fraction_theta_max 0.9959
_diffrn_measurement_device_type 'Bruker APEX-II CCD'
_diffrn_measurement_method '\f and \w scans'
_diffrn_radiation_type 'Mo K\a'
_diffrn_radiation_wavelength 0.71073
_diffrn_reflns_av_R_equivalents 0.0330
_diffrn_reflns_av_unetI/netI 0.0205
_diffrn_reflns_limit_h_max 9
_diffrn_reflns_limit_h_min -9
_diffrn_reflns_limit_k_max 12
_diffrn_reflns_limit_k_min -12
_diffrn_reflns_limit_l_max 15
_diffrn_reflns_limit_l_min -15
_diffrn_reflns_number 18180
_diffrn_reflns_theta_full 27.1526
_diffrn_reflns_theta_max 27.15
_diffrn_reflns_theta_min 2.96
_diffrn_standards_number 0
_exptl_absorpt_coefficient_mu 0.214
_exptl_absorpt_correction_type none
_exptl_crystal_colour colourless
_exptl_crystal_density_diffrn 1.2594
_exptl_crystal_description Block
_exptl_crystal_F_000 308.3750
_exptl_crystal_size_max 0.22
_exptl_crystal_size_mid 0.20
_exptl_crystal_size_min 0.18
_refine_diff_density_max 0.3425
_refine_diff_density_min -0.3842
_refine_diff_density_rms 0.0562
_refine_ls_d_res_high 0.7787
_refine_ls_d_res_low 6.8867
_refine_ls_goodness_of_fit_ref 1.0675
_refine_ls_hydrogen_treatment mixed
_refine_ls_matrix_type full
_refine_ls_number_constraints 25
_refine_ls_number_parameters 192
_refine_ls_number_reflns 3387
_refine_ls_number_restraints 0
_refine_ls_restrained_S_all 1.0675
_refine_ls_R_factor_all 0.0487
_refine_ls_R_factor_gt 0.0423
_refine_ls_shift/su_max 0.0000
_refine_ls_shift/su_mean 0.0000
_refine_ls_structure_factor_coef Fsqd
_refine_ls_weighting_details 'w=1/[\s^2^(Fo^2^)+(0.0746P)^2^+0.2118P] where P=(Fo^2^+2Fc^2^)/3'
_refine_ls_weighting_scheme calc
_refine_ls_wR_factor_gt 0.1218
_refine_ls_wR_factor_ref 0.1298
_reflns_Friedel_coverage 0.0
_reflns_limit_h_max 9
_reflns_limit_h_min -9
_reflns_limit_k_max 12
_reflns_limit_k_min -11
_reflns_limit_l_max 15
_reflns_limit_l_min 0
_reflns_number_gt 2926
_reflns_number_total 3387
_reflns_threshold_expression I>=2u(I)
_cod_data_source_file d1ra03969e2.cif
_cod_data_source_block VPS_I_5_0m
_cod_database_code 7243852
_publcif_datablock.id {8fe66cb3-3e40-439e-949e-b37b6d0bb8e2}

_olex2_refinement_description
;
1. Fixed Uiso
 At 1.2 times of:
  All C(H) groups, All C(H,H) groups
 At 1.5 times of:
  All C(H,H,H) groups
2.a Ternary CH refined with riding coordinates:
 C6(H6)
2.b Secondary CH2 refined with riding coordinates:
 C9(H9a,H9b)
2.c Aromatic/amide H refined with riding coordinates:
 C3(H3a), C4(H4), C14(H14), C15(H15)
2.d Idealised Me refined as rotating group:
 C1(H1a,H1b,H1c), C10(H10a,H10b,H10c), C12(H12a,H12b,H12c)
;
_olex2_submission_special_instructions 'No special instructions were received'
_publcif_funding_html
;
;

loop_
_space_group_symop_id
_space_group_symop_operation_xyz
1 x,y,z
2 -x,-y,-z

loop_
_atom_site_label
_atom_site_type_symbol
_atom_site_fract_x
_atom_site_fract_y
_atom_site_fract_z
_atom_site_U_iso_or_equiv
_atom_site_adp_type
_atom_site_occupancy
_atom_site_refinement_flags_posn
S1 S 0.19813(6) 0.09771(5) 0.04389(4) 0.04157(16) Uani 1.000000 .
O0aa O 0.79276(16) 0.44427(15) 0.14794(12) 0.0486(3) Uani 1.000000 .
O1 O 0.53187(17) 0.57744(15) 0.22205(13) 0.0515(4) Uani 1.000000 .
N2 N 0.23137(18) 0.31622(16) 0.13030(12) 0.0340(3) Uani 1.000000 .
N3 N 0.51388(18) 0.15927(16) 0.08076(11) 0.0341(3) Uani 1.000000 .
C1 C 0.9706(4) -0.2561(3) 0.5747(2) 0.0802(8) Uani 1.000000 .
H1a H 0.946(3) -0.2084(5) 0.6361(3) 0.1204(12) Uiso 1.000000 GR
H1b H 0.912(2) -0.3350(13) 0.5869(9) 0.1204(12) Uiso 1.000000 GR
H1c H 1.1082(6) -0.3035(18) 0.5718(7) 0.1204(12) Uiso 1.000000 GR
C2 C 0.8851(3) -0.1325(2) 0.46305(16) 0.0500(4) Uani 1.000000 .
C3 C 0.9588(3) -0.1504(2) 0.35991(17) 0.0512(5) Uani 1.000000 .
H3a H 1.0636(3) -0.2401(2) 0.35962(17) 0.0614(5) Uiso 1.000000 R
C4 C 0.8798(2) -0.0377(2) 0.25762(15) 0.0417(4) Uani 1.000000 .
H4 H 0.9327(2) -0.0521(2) 0.18986(15) 0.0500(5) Uiso 1.000000 R
C5 C 0.7219(2) 0.09666(17) 0.25525(12) 0.0309(3) Uani 1.000000 .
C6 C 0.63392(19) 0.21571(17) 0.14067(12) 0.0295(3) Uani 1.000000 .
H6 H 0.74056(19) 0.22687(17) 0.09368(12) 0.0354(4) Uiso 1.000000 R
C7 C 0.5126(2) 0.37572(17) 0.15146(12) 0.0303(3) Uani 1.000000 .
C8 C 0.6262(2) 0.46880(18) 0.17100(13) 0.0332(3) Uani 1.000000 .
C9 C 0.6321(3) 0.6742(2) 0.24762(19) 0.0501(5) Uani 1.000000 .
H9a H 0.7593(3) 0.6090(2) 0.28606(19) 0.0601(5) Uiso 1.000000 R
H9b H 0.6484(3) 0.7461(2) 0.17780(19) 0.0601(5) Uiso 1.000000 R
C10 C 0.5116(4) 0.7615(3) 0.3220(3) 0.0791(8) Uani 1.000000 .
H10a H 0.3841(10) 0.8211(19) 0.2846(8) 0.1187(12) Uiso 1.000000 GR
H10b H 0.502(3) 0.6892(4) 0.3924(7) 0.1187(12) Uiso 1.000000 GR
H10c H 0.5696(17) 0.8313(19) 0.3376(15) 0.1187(12) Uiso 1.000000 GR
C11 C 0.3172(2) 0.41877(17) 0.14906(12) 0.0308(3) Uani 1.000000 .
C12 C 0.1721(2) 0.5679(2) 0.16230(18) 0.0461(4) Uani 1.000000 .
H12a H 0.1468(15) 0.5550(6) 0.2412(2) 0.0692(6) Uiso 1.000000 GR
H12b H 0.2227(9) 0.6512(4) 0.1366(11) 0.0692(6) Uiso 1.000000 GR
H12c H 0.0537(7) 0.5931(9) 0.1176(10) 0.0692(6) Uiso 1.000000 GR
C13 C 0.3241(2) 0.19336(17) 0.08740(12) 0.0301(3) Uani 1.000000 .
C14 C 0.7301(3) 0.0017(2) 0.46032(15) 0.0519(5) Uani 1.000000 .
H14 H 0.6792(3) 0.0169(2) 0.52835(15) 0.0623(5) Uiso 1.000000 R
C15 C 0.6482(3) 0.1146(2) 0.35808(14) 0.0431(4) Uani 1.000000 .
H15 H 0.5424(3) 0.2036(2) 0.35857(14) 0.0517(5) Uiso 1.000000 R
H2 H 0.115(3) 0.340(2) 0.1333(16) 0.040(5) Uiso 1.000000 .
H3 H 0.575(3) 0.084(3) 0.0484(18) 0.052(6) Uiso 1.000000 .

loop_
_atom_site_aniso_label
_atom_site_aniso_U_11
_atom_site_aniso_U_22
_atom_site_aniso_U_33
_atom_site_aniso_U_12
_atom_site_aniso_U_13
_atom_site_aniso_U_23
S1 0.0313(2) 0.0466(3) 0.0569(3) -0.01530(18) 0.00407(17) -0.0284(2)
O0aa 0.0280(6) 0.0540(7) 0.0757(9) -0.0188(5) 0.0129(5) -0.0319(7)
O1 0.0356(6) 0.0544(8) 0.0863(10) -0.0235(6) 0.0175(6) -0.0456(7)
N2 0.0220(6) 0.0392(7) 0.0466(7) -0.0112(5) 0.0077(5) -0.0212(6)
N3 0.0257(6) 0.0396(7) 0.0412(7) -0.0075(5) 0.0026(5) -0.0232(6)
C1 0.0809(17) 0.0809(17) 0.0600(14) -0.0304(14) -0.0184(12) 0.0147(12)
C2 0.0464(9) 0.0542(11) 0.0470(10) -0.0239(8) -0.0081(8) -0.0017(8)
C3 0.0354(9) 0.0445(10) 0.0605(11) -0.0048(7) -0.0031(8) -0.0055(8)
C4 0.0312(8) 0.0431(9) 0.0459(9) -0.0069(7) 0.0055(6) -0.0133(7)
C5 0.0244(6) 0.0346(7) 0.0375(7) -0.0121(6) 0.0024(5) -0.0142(6)
C6 0.0226(6) 0.0335(7) 0.0354(7) -0.0095(5) 0.0047(5) -0.0151(6)
C7 0.0255(7) 0.0304(7) 0.0361(7) -0.0089(6) 0.0039(5) -0.0126(6)
C8 0.0286(7) 0.0322(7) 0.0393(8) -0.0105(6) 0.0032(6) -0.0108(6)
C9 0.0445(9) 0.0501(10) 0.0727(12) -0.0274(8) 0.0101(9) -0.0307(9)
C10 0.0670(14) 0.0939(18) 0.119(2) -0.0476(14) 0.0333(14) -0.0740(18)
C11 0.0269(7) 0.0315(7) 0.0356(7) -0.0100(6) 0.0051(5) -0.0128(6)
C12 0.0285(7) 0.0379(9) 0.0735(12) -0.0059(7) 0.0054(8) -0.0256(8)
C13 0.0277(7) 0.0326(7) 0.0305(7) -0.0092(6) 0.0017(5) -0.0115(6)
C14 0.0616(12) 0.0620(12) 0.0368(9) -0.0264(10) 0.0074(8) -0.0156(8)
C15 0.0418(9) 0.0458(9) 0.0423(9) -0.0117(7) 0.0079(7) -0.0186(7)

loop_
_atom_type_symbol
_atom_type_scat_dispersion_real
_atom_type_scat_dispersion_imag
_atom_type_scat_Cromer_Mann_a1
_atom_type_scat_Cromer_Mann_a2
_atom_type_scat_Cromer_Mann_a3
_atom_type_scat_Cromer_Mann_a4
_atom_type_scat_Cromer_Mann_b1
_atom_type_scat_Cromer_Mann_b2
_atom_type_scat_Cromer_Mann_b3
_atom_type_scat_Cromer_Mann_b4
_atom_type_scat_Cromer_Mann_c
_atom_type_scat_source
_atom_type_scat_dispersion_source
H 0.00000 0.00000 0.49300 0.32291 0.14019 0.04081 10.51090 26.12570 3.14236 57.79970 0.0030380000826 'International Tables Volume C Table 6.1.1.4 (pp. 500-502)' 'Henke, Gullikson and Davis, At. Data and Nucl. Data Tables, 1993, 54, 2'
C 0.00347 0.00161 2.31000 1.02000 1.58860 0.86500 20.84390 10.20750 0.56870 51.65120 0.215599998832 'International Tables Volume C Table 6.1.1.4 (pp. 500-502)' 'Henke, Gullikson and Davis, At. Data and Nucl. Data Tables, 1993, 54, 2'
S 0.12424 0.12443 6.90530 5.20340 1.43790 1.58630 1.46790 22.21510 0.25360 56.17200 0.866900026798 'International Tables Volume C Table 6.1.1.4 (pp. 500-502)' 'Henke, Gullikson and Davis, At. Data and Nucl. Data Tables, 1993, 54, 2'
O 0.01158 0.00611 3.04850 2.28680 1.54630 0.86700 13.27710 5.70110 0.32390 32.90890 0.250800013542 'International Tables Volume C Table 6.1.1.4 (pp. 500-502)' 'Henke, Gullikson and Davis, At. Data and Nucl. Data Tables, 1993, 54, 2'
N 0.00653 0.00323 12.21260 3.13220 2.01250 1.16630 0.00570 9.89330 28.99750 0.58260 -11.5290002823 'International Tables Volume C Table 6.1.1.4 (pp. 500-502)' 'Henke, Gullikson and Davis, At. Data and Nucl. Data Tables, 1993, 54, 2'

loop_
_geom_angle_atom_site_label_1
_geom_angle_atom_site_label_2
_geom_angle_atom_site_label_3
_geom_angle
_geom_angle_site_symmetry_1
_geom_angle_site_symmetry_3
_geom_angle_publ_flag
C9 O1 C8 118.28(13) . . ?
C13 N2 C11 123.76(12) . . ?
H2 N2 C11 118.0(14) . . ?
H2 N2 C13 117.2(14) . . ?
C13 N3 C6 124.51(12) . . ?
H3 N3 C6 117.8(14) . . ?
H3 N3 C13 116.7(14) . . ?
H1b C1 H1a 109.5 . . ?
H1c C1 H1a 109.5 . . ?
H1c C1 H1b 109.5 . . ?
C2 C1 H1a 109.5 . . ?
C2 C1 H1b 109.5 . . ?
C2 C1 H1c 109.5 . . ?
C3 C2 C1 121.4(2) . . ?
C14 C2 C1 120.8(2) . . ?
C14 C2 C3 117.75(16) . . ?
H3a C3 C2 119.29(11) . . ?
C4 C3 C2 121.41(17) . . ?
C4 C3 H3a 119.29(11) . . ?
H4 C4 C3 119.71(11) . . ?
C5 C4 C3 120.59(16) . . ?
C5 C4 H4 119.71(9) . . ?
C6 C5 C4 119.22(13) . . ?
C15 C5 C4 118.04(15) . . ?
C15 C5 C6 122.72(13) . . ?
C5 C6 N3 110.51(12) . . ?
H6 C6 N3 108.02(7) . . ?
H6 C6 C5 108.02(7) . . ?
C7 C6 N3 108.97(11) . . ?
C7 C6 C5 113.15(12) . . ?
C7 C6 H6 108.02(8) . . ?
C8 C7 C6 114.28(12) . . ?
C11 C7 C6 119.96(13) . . ?
C11 C7 C8 125.65(13) . . ?
O1 C8 O0aa 122.87(14) . . ?
C7 C8 O0aa 123.37(14) . . ?
C7 C8 O1 113.67(12) . . ?
H9a C9 O1 110.34(10) . . ?
H9b C9 O1 110.34(10) . . ?
H9b C9 H9a 108.6 . . ?
C10 C9 O1 106.92(15) . . ?
C10 C9 H9a 110.34(15) . . ?
C10 C9 H9b 110.34(15) . . ?
H10a C10 C9 109.5 . . ?
H10b C10 C9 109.5 . . ?
H10b C10 H10a 109.5 . . ?
H10c C10 C9 109.5 . . ?
H10c C10 H10a 109.5 . . ?
H10c C10 H10b 109.5 . . ?
C7 C11 N2 118.62(13) . . ?
C12 C11 N2 112.86(13) . . ?
C12 C11 C7 128.50(14) . . ?
H12a C12 C11 109.5 . . ?
H12b C12 C11 109.5 . . ?
H12b C12 H12a 109.5 . . ?
H12c C12 C11 109.5 . . ?
H12c C12 H12a 109.5 . . ?
H12c C12 H12b 109.5 . . ?
N2 C13 S1 120.29(11) . . ?
N3 C13 S1 123.83(11) . . ?
N3 C13 N2 115.86(13) . . ?
H14 C14 C2 119.34(11) . . ?
C15 C14 C2 121.33(17) . . ?
C15 C14 H14 119.34(11) . . ?
C14 C15 C5 120.87(16) . . ?
H15 C15 C5 119.56(10) . . ?
H15 C15 C14 119.56(11) . . ?

loop_
_geom_bond_atom_site_label_1
_geom_bond_atom_site_label_2
_geom_bond_distance
_geom_bond_site_symmetry_2
_geom_bond_publ_flag
S1 C13 1.6807(15) . ?
O0aa C8 1.2086(18) . ?
O1 C8 1.3283(19) . ?
O1 C9 1.4529(19) . ?
N2 C11 1.3941(19) . ?
N2 C13 1.3640(19) . ?
N2 H2 0.81(2) . ?
N3 C6 1.4723(18) . ?
N3 C13 1.3263(19) . ?
N3 H3 0.89(2) . ?
C1 H1a 0.9600 . ?
C1 H1b 0.9600 . ?
C1 H1c 0.9600 . ?
C1 C2 1.511(3) . ?
C2 C3 1.390(3) . ?
C2 C14 1.376(3) . ?
C3 H3a 0.9300 . ?
C3 C4 1.384(2) . ?
C4 H4 0.9300 . ?
C4 C5 1.389(2) . ?
C5 C6 1.525(2) . ?
C5 C15 1.386(2) . ?
C6 H6 0.9800 . ?
C6 C7 1.5095(19) . ?
C7 C8 1.470(2) . ?
C7 C11 1.352(2) . ?
C9 H9a 0.9700 . ?
C9 H9b 0.9700 . ?
C9 C10 1.470(3) . ?
C10 H10a 0.9600 . ?
C10 H10b 0.9600 . ?
C10 H10c 0.9600 . ?
C11 C12 1.495(2) . ?
C12 H12a 0.9600 . ?
C12 H12b 0.9600 . ?
C12 H12c 0.9600 . ?
C14 H14 0.9300 . ?
C14 C15 1.388(3) . ?
C15 H15 0.9300 . ?

loop_
_publcif_info_exptl_table_extra_item
sin_theta_over_lambda_max

loop_
_publcif_info_exptl_table_header_item
?
